data_7204566
loop_
_publ_author_name
'Zhou, Jian-Liang'
'Wang, Yu-Xiao'
'Wang, Yan'
'Song, Ying-Lin'
'Zheng, He-Gen'
'Li, Yi-Zhi'
'Yang, Lan-Ping'
'Xin, Xin-Quan'

_publ_section_title
;
 Synthesis, crystal structure and non-linear optical properties of the
 heterobimetallic polymeric compound {[n-Bu4N][W2Ag3S8]}n
;
_journal_issue 12
_journal_name_full CrystEngComm
_journal_page_first 62
_journal_paper_doi 10.1039/b210937a
_journal_volume 5
_journal_year 2003
_chemical_formula_moiety 'Ag3 S8 W2, C16 H36 N'
_chemical_formula_sum 'C16 H36 Ag3 N S8 W2'
_chemical_formula_weight 1190.31
_chemical_name_systematic
; 
? 
;
_space_group_IT_number 19
_symmetry_cell_setting orthorhombic
_symmetry_space_group_name_Hall 'P 2ac 2ab'
_symmetry_space_group_name_H-M 'P 21 21 21'
_atom_sites_solution_hydrogens geom
_atom_sites_solution_primary direct
_atom_sites_solution_secondary difmap
_audit_creation_method SHELXL-97
_cell_angle_alpha 90.00
_cell_angle_beta 90.00
_cell_angle_gamma 90.00
_cell_formula_units_Z 4
_cell_length_a 11.689(1)
_cell_length_b 14.482(1)
_cell_length_c 18.587(2)
_cell_measurement_reflns_used 3811
_cell_measurement_temperature 293(2)
_cell_measurement_theta_max 24.51
_cell_measurement_theta_min 2.49
_cell_volume 3146.4(5)
_computing_cell_refinement 'Bruker SMART'
_computing_data_collection 'Bruker SMART'
_computing_data_reduction 'Bruker SAINT'
_computing_molecular_graphics 'Bruker SHELXTL'
_computing_publication_material 'Bruker SHELXTL'
_computing_structure_refinement 'Bruker SHELXTL'
_computing_structure_solution 'Bruker SHELXTL'
_diffrn_ambient_temperature 293(2)
_diffrn_measured_fraction_theta_full 0.989
_diffrn_measured_fraction_theta_max 0.989
_diffrn_measurement_device_type 'CCD area detector'
_diffrn_measurement_method 'phi and omega scans'
_diffrn_radiation_monochromator graphite
_diffrn_radiation_source 'sealed tube'
_diffrn_radiation_type MoK\a
_diffrn_radiation_wavelength 0.71073
_diffrn_reflns_av_R_equivalents 0.0340
_diffrn_reflns_av_sigmaI/netI 0.0688
_diffrn_reflns_limit_h_max 13
_diffrn_reflns_limit_h_min -13
_diffrn_reflns_limit_k_max 17
_diffrn_reflns_limit_k_min -17
_diffrn_reflns_limit_l_max 22
_diffrn_reflns_limit_l_min -18
_diffrn_reflns_number 13092
_diffrn_reflns_theta_full 24.99
_diffrn_reflns_theta_max 24.99
_diffrn_reflns_theta_min 1.78
_exptl_absorpt_coefficient_mu 9.657
_exptl_absorpt_correction_T_max 0.089
_exptl_absorpt_correction_T_min 0.048
_exptl_absorpt_correction_type empirical
_exptl_crystal_density_diffrn 2.513
_exptl_crystal_density_method 'not measured'
_exptl_crystal_F_000 2224
_exptl_crystal_size_max 0.35
_exptl_crystal_size_mid 0.30
_exptl_crystal_size_min 0.25
_refine_diff_density_max 1.327
_refine_diff_density_min -0.868
_refine_diff_density_rms 0.177
_refine_ls_abs_structure_details 'Flack H D (1983), Acta Cryst. A39, 876-881,  flack pair 2219 '
_refine_ls_abs_structure_Flack 0.003(1)
_refine_ls_extinction_method none
_refine_ls_goodness_of_fit_ref 1.041
_refine_ls_hydrogen_treatment mixed
_refine_ls_matrix_type full
_refine_ls_number_parameters 193
_refine_ls_number_reflns 5334
_refine_ls_number_restraints 2
_refine_ls_restrained_S_all 1.042
_refine_ls_R_factor_all 0.0568
_refine_ls_R_factor_gt 0.0486
_refine_ls_shift/su_max 0.000
_refine_ls_shift/su_mean 0.000
_refine_ls_structure_factor_coef Fsqd
_refine_ls_weighting_details 'calc w=1/[\s^2^(Fo^2^)+(0.0700P)^2^+1.9900P] where P=(Fo^2^+2Fc^2^)/3'
_refine_ls_weighting_scheme calc
_refine_ls_wR_factor_gt 0.1269
_refine_ls_wR_factor_ref 0.1314
_reflns_number_gt 4701
_reflns_number_total 5334
_reflns_threshold_expression >2sigma(I)
_cod_data_source_file b210937a.txt
_cod_data_source_block 20620bm
_cod_depositor_comments
;
The following automatic conversions were performed:
'_symmetry_cell_setting' value 'Orthorhombic' changed to 'orthorhombic'
according to '/home/saulius/struct/CIF-dictionaries/cif_core.dic'
dictionary named 'cif_core.dic' version 2.4.1 from 2010-06-29.

Automatic conversion script
Id: cif_fix_enum 1527 2010-12-29 10:47:43Z saulius 
;
_cod_original_cell_volume 3146.5(5)
_cod_original_sg_symbol_H-M 'P2(1)2(1)2(1) '
_cod_database_code 7204566

loop_
_symmetry_equiv_pos_as_xyz
'x, y, z'
'-x+1/2, -y, z+1/2'
'-x, y+1/2, -z+1/2'
'x+1/2, -y+1/2, -z'

loop_
_atom_site_label
_atom_site_type_symbol
_atom_site_fract_x
_atom_site_fract_y
_atom_site_fract_z
_atom_site_U_iso_or_equiv
_atom_site_adp_type
_atom_site_occupancy
_atom_site_symmetry_multiplicity
_atom_site_calc_flag
_atom_site_refinement_flags
_atom_site_disorder_assembly
_atom_site_disorder_group
Ag1 Ag 0.64736(6) 0.43873(7) 0.56268(5) 0.0717(3) Uani 1 1 d . . .
Ag2 Ag 0.14769(7) 0.44146(7) 0.54312(6) 0.0796(3) Uani 1 1 d . . .
Ag3 Ag 0.40099(11) 0.23513(6) 0.49030(6) 0.0766(3) Uani 1 1 d . . .
W1 W 0.39781(3) 0.42829(2) 0.54419(2) 0.04203(10) Uani 1 1 d . . .
W2 W -0.10049(3) 0.45671(2) 0.56605(2) 0.03990(9) Uani 1 1 d . . .
S1 S 0.5213(2) 0.3776(2) 0.46216(16) 0.0607(8) Uani 1 1 d . . .
S2 S 0.4807(2) 0.4873(2) 0.63868(16) 0.0589(8) Uani 1 1 d . . .
S3 S 0.3045(2) 0.5410(2) 0.4942(2) 0.0755(10) Uani 1 1 d . . .
S4 S 0.2844(2) 0.31593(19) 0.58569(18) 0.0632(8) Uani 1 1 d . . .
S5 S -0.0191(2) 0.4158(2) 0.46180(15) 0.0540(7) Uani 1 1 d . . .
S6 S 0.0221(2) 0.5044(2) 0.64488(18) 0.0738(10) Uani 1 1 d . . .
S7 S -0.2122(2) 0.57337(19) 0.54328(18) 0.0641(9) Uani 1 1 d . . .
S8 S -0.1954(2) 0.34059(18) 0.61796(16) 0.0569(8) Uani 1 1 d . . .
N1 N 0.5077(7) 0.3022(6) 0.8327(5) 0.056(2) Uani 1 1 d . . .
C1 C 0.5429(8) 0.2467(7) 0.7680(6) 0.056 Uani 1 1 d . . .
H1A H 0.4855 0.1994 0.7602 0.067 Uiso 1 1 calc R . .
H1B H 0.5415 0.2872 0.7264 0.067 Uiso 1 1 calc R . .
C2 C 0.6574(9) 0.2007(8) 0.7704(6) 0.070 Uani 1 1 d . . .
H2A H 0.7166 0.2475 0.7727 0.083 Uiso 1 1 calc R . .
H2B H 0.6626 0.1635 0.8137 0.083 Uiso 1 1 calc R . .
C3 C 0.6784(10) 0.1410(8) 0.7070(6) 0.066 Uani 1 1 d . . .
H3A H 0.6267 0.0887 0.7095 0.080 Uiso 1 1 calc R . .
H3B H 0.6592 0.1757 0.6640 0.080 Uiso 1 1 calc R . .
C4 C 0.7961(8) 0.1058(9) 0.6994(7) 0.072 Uani 1 1 d . . .
H4A H 0.8480 0.1567 0.6945 0.107 Uiso 1 1 calc R . .
H4B H 0.8008 0.0672 0.6575 0.107 Uiso 1 1 calc R . .
H4C H 0.8160 0.0704 0.7413 0.107 Uiso 1 1 calc R . .
C5 C 0.3980(8) 0.3526(8) 0.8161(7) 0.072 Uani 1 1 d . . .
H5A H 0.4113 0.3933 0.7755 0.086 Uiso 1 1 calc R . .
H5B H 0.3785 0.3909 0.8571 0.086 Uiso 1 1 calc R . .
C6 C 0.2965(11) 0.2916(11) 0.7990(8) 0.099 Uani 1 1 d . . .
H6A H 0.3155 0.2531 0.7579 0.119 Uiso 1 1 calc R . .
H6B H 0.2825 0.2511 0.8396 0.119 Uiso 1 1 calc R . .
C7 C 0.1899(11) 0.3432(11) 0.7827(9) 0.106 Uani 1 1 d . . .
H7A H 0.1665 0.3757 0.8258 0.128 Uiso 1 1 calc R . .
H7B H 0.2072 0.3893 0.7464 0.128 Uiso 1 1 calc R . .
C8 C 0.0920(12) 0.2875(12) 0.7571(8) 0.115 Uani 1 1 d . . .
H8A H 0.1106 0.2603 0.7114 0.173 Uiso 1 1 calc R . .
H8B H 0.0261 0.3265 0.7519 0.173 Uiso 1 1 calc R . .
H8C H 0.0758 0.2396 0.7913 0.173 Uiso 1 1 calc R . .
C9 C 0.5971(11) 0.3742(7) 0.8532(6) 0.074 Uani 1 1 d D B .
H9A H 0.5676 0.4081 0.8942 0.088 Uiso 1 1 calc R . .
H9B H 0.6645 0.3412 0.8696 0.088 Uiso 1 1 calc R . .
C10 C 0.6347(10) 0.4422(9) 0.7997(6) 0.088 Uani 1 1 d D . .
H10A H 0.5765 0.4891 0.7929 0.106 Uiso 1 1 calc R A 1
H10B H 0.6490 0.4123 0.7538 0.106 Uiso 1 1 calc R A 1
C11 C 0.744(2) 0.4855(18) 0.8285(13) 0.113(5) Uani 0.650(16) 1 d P B 1
H11A H 0.7326 0.5042 0.8780 0.135 Uiso 0.650(16) 1 calc PR B 1
H11B H 0.8052 0.4400 0.8276 0.135 Uiso 0.650(16) 1 calc PR B 1
C12 C 0.7767(18) 0.5626(17) 0.7874(12) 0.113(5) Uani 0.650(16) 1 d P B 1
H12A H 0.8275 0.6007 0.8150 0.169 Uiso 0.650(16) 1 calc PR B 1
H12B H 0.7099 0.5974 0.7745 0.169 Uiso 0.650(16) 1 calc PR B 1
H12C H 0.8149 0.5422 0.7445 0.169 Uiso 0.650(16) 1 calc PR B 1
C11' C 0.715(4) 0.510(4) 0.807(3) 0.113(5) Uani 0.350(16) 1 d P B 2
H11C H 0.6928 0.5488 0.8474 0.135 Uiso 0.350(16) 1 calc PR B 2
H11D H 0.7118 0.5489 0.7643 0.135 Uiso 0.350(16) 1 calc PR B 2
C12' C 0.837(3) 0.484(3) 0.818(2) 0.113(5) Uani 0.350(16) 1 d P B 2
H12D H 0.8828 0.5391 0.8223 0.169 Uiso 0.350(16) 1 calc PR B 2
H12E H 0.8631 0.4486 0.7777 0.169 Uiso 0.350(16) 1 calc PR B 2
H12F H 0.8440 0.4483 0.8612 0.169 Uiso 0.350(16) 1 calc PR B 2
C13 C 0.4941(11) 0.2373(8) 0.8961(7) 0.076 Uani 1 1 d . . .
H13A H 0.5692 0.2140 0.9089 0.092 Uiso 1 1 calc R . .
H13B H 0.4484 0.1850 0.8807 0.092 Uiso 1 1 calc R . .
C14 C 0.4384(11) 0.2785(8) 0.9647(5) 0.078 Uani 1 1 d D . .
H14A H 0.4727 0.3382 0.9745 0.094 Uiso 1 1 calc R . .
H14B H 0.3576 0.2882 0.9558 0.094 Uiso 1 1 calc R . .
C15 C 0.4517(12) 0.2189(8) 1.0289(5) 0.078 Uani 1 1 d D . .
H15A H 0.4259 0.1571 1.0171 0.094 Uiso 1 1 calc R . .
H15B H 0.5322 0.2152 1.0412 0.094 Uiso 1 1 calc R . .
C16 C 0.3881(9) 0.2518(8) 1.0917(6) 0.072 Uani 1 1 d . . .
H16A H 0.4186 0.3101 1.1070 0.107 Uiso 1 1 calc R . .
H16B H 0.3950 0.2078 1.1301 0.107 Uiso 1 1 calc R . .
H16C H 0.3089 0.2590 1.0793 0.107 Uiso 1 1 calc R . .

loop_
_atom_site_aniso_label
_atom_site_aniso_U_11
_atom_site_aniso_U_22
_atom_site_aniso_U_33
_atom_site_aniso_U_23
_atom_site_aniso_U_13
_atom_site_aniso_U_12
Ag1 0.0309(4) 0.0944(7) 0.0900(6) -0.0009(6) 0.0004(4) -0.0034(4)
Ag2 0.0301(4) 0.0916(7) 0.1170(8) 0.0051(7) 0.0014(5) -0.0024(5)
Ag3 0.0739(6) 0.0551(4) 0.1007(7) -0.0180(4) -0.0051(6) 0.0047(5)
W1 0.02638(16) 0.04371(19) 0.0560(2) 0.00172(17) 0.00409(18) -0.00174(18)
W2 0.02692(16) 0.04251(19) 0.0503(2) 0.00232(16) 0.00019(17) -0.00077(18)
S1 0.0406(14) 0.0798(19) 0.0618(17) -0.0203(16) 0.0123(12) -0.0123(13)
S2 0.0454(15) 0.0708(18) 0.0606(17) -0.0099(15) 0.0002(12) 0.0016(14)
S3 0.0422(14) 0.0711(17) 0.113(2) 0.0371(19) -0.0083(15) -0.0010(15)
S4 0.0446(14) 0.0475(14) 0.098(2) 0.0082(15) 0.0226(14) -0.0026(13)
S5 0.0410(14) 0.0643(16) 0.0567(16) -0.0039(15) 0.0061(11) -0.0082(12)
S6 0.0552(17) 0.091(2) 0.075(2) -0.0226(18) -0.0135(14) -0.0076(17)
S7 0.0438(14) 0.0512(14) 0.097(2) 0.0134(16) 0.0007(14) 0.0071(12)
S8 0.0533(14) 0.0489(14) 0.0685(17) 0.0168(13) 0.0172(13) 0.0031(13)
N1 0.054(5) 0.049(5) 0.064(6) 0.005(5) 0.005(4) 0.004(4)
C1 0.054 0.049 0.064 0.005 0.005 0.004
C2 0.075 0.062 0.071 0.010 -0.007 -0.004
C3 0.090 0.061 0.048 -0.021 0.001 -0.020
C4 0.031 0.094 0.090 -0.001 0.000 -0.003
C5 0.031 0.094 0.090 -0.001 0.000 -0.003
C6 0.098 0.106 0.093 0.041 -0.003 -0.001
C7 0.079 0.111 0.129 0.006 -0.030 0.018
C8 0.074 0.162 0.110 0.012 0.015 -0.015
C9 0.082 0.071 0.067 -0.006 0.009 0.010
C10 0.094 0.089 0.082 0.002 0.031 -0.024
C11 0.107(10) 0.139(12) 0.093(11) 0.019(9) 0.003(9) -0.074(9)
C12 0.107(10) 0.139(12) 0.093(11) 0.019(9) 0.003(9) -0.074(9)
C11' 0.107(10) 0.139(12) 0.093(11) 0.019(9) 0.003(9) -0.074(9)
C12' 0.107(10) 0.139(12) 0.093(11) 0.019(9) 0.003(9) -0.074(9)
C13 0.086 0.066 0.076 -0.014 -0.001 0.026
C14 0.067 0.100 0.068 -0.004 0.025 0.007
C15 0.086 0.087 0.062 -0.003 -0.002 -0.001
C16 0.031 0.094 0.090 -0.001 0.000 -0.003

loop_
_atom_type_symbol
_atom_type_description
_atom_type_scat_dispersion_real
_atom_type_scat_dispersion_imag
_atom_type_scat_source
C C 0.0033 0.0016 'International Tables Vol C Tables 4.2.6.8 and 6.1.1.4'
H H 0.0000 0.0000 'International Tables Vol C Tables 4.2.6.8 and 6.1.1.4'
N N 0.0061 0.0033 'International Tables Vol C Tables 4.2.6.8 and 6.1.1.4'
S S 0.1246 0.1234 'International Tables Vol C Tables 4.2.6.8 and 6.1.1.4'
Ag Ag -0.8971 1.1015 'International Tables Vol C Tables 4.2.6.8 and 6.1.1.4'
W W -0.8490 6.8722 'International Tables Vol C Tables 4.2.6.8 and 6.1.1.4'

loop_
_geom_angle_atom_site_label_1
_geom_angle_atom_site_label_2
_geom_angle_atom_site_label_3
_geom_angle
_geom_angle_site_symmetry_1
_geom_angle_site_symmetry_3
_geom_angle_publ_flag
S2 Ag1 S1 93.53(9) . . ?
S2 Ag1 S8 119.41(10) . 1_655 ?
S1 Ag1 S8 121.49(10) . 1_655 ?
S2 Ag1 S7 111.21(10) . 1_655 ?
S1 Ag1 S7 122.09(11) . 1_655 ?
S8 Ag1 S7 91.10(9) 1_655 1_655 ?
S2 Ag1 W1 46.34(7) . . ?
S1 Ag1 W1 47.19(6) . . ?
S8 Ag1 W1 137.39(7) 1_655 . ?
S7 Ag1 W1 130.92(7) 1_655 . ?
S2 Ag1 W2 137.49(8) . 1_655 ?
S1 Ag1 W2 128.64(7) . 1_655 ?
S8 Ag1 W2 47.17(6) 1_655 1_655 ?
S7 Ag1 W2 45.68(6) 1_655 1_655 ?
W1 Ag1 W2 174.13(4) . 1_655 ?
S5 Ag2 S3 115.97(11) . . ?
S5 Ag2 S4 124.91(10) . . ?
S3 Ag2 S4 93.71(10) . . ?
S5 Ag2 S6 93.01(9) . . ?
S3 Ag2 S6 118.89(12) . . ?
S4 Ag2 S6 112.59(11) . . ?
S5 Ag2 W1 140.74(8) . . ?
S3 Ag2 W1 46.31(7) . . ?
S4 Ag2 W1 47.57(6) . . ?
S6 Ag2 W1 126.15(8) . . ?
S5 Ag2 W2 47.78(6) . . ?
S3 Ag2 W2 137.05(8) . . ?
S4 Ag2 W2 128.87(7) . . ?
S6 Ag2 W2 45.65(7) . . ?
W1 Ag2 W2 171.25(5) . . ?
S4 Ag3 S5 110.58(10) . 4_556 ?
S4 Ag3 S1 93.83(9) . . ?
S5 Ag3 S1 124.44(10) 4_556 . ?
S4 Ag3 S8 120.95(11) . 4_556 ?
S5 Ag3 S8 93.96(9) 4_556 4_556 ?
S1 Ag3 S8 115.40(10) . 4_556 ?
S4 Ag3 W2 132.72(7) . 4_556 ?
S5 Ag3 W2 47.17(6) 4_556 4_556 ?
S1 Ag3 W2 133.44(8) . 4_556 ?
S8 Ag3 W2 46.98(6) 4_556 4_556 ?
S4 Ag3 W1 47.16(6) . . ?
S5 Ag3 W1 134.19(7) 4_556 . ?
S1 Ag3 W1 46.73(6) . . ?
S8 Ag3 W1 131.63(7) 4_556 . ?
W2 Ag3 W1 178.58(5) 4_556 . ?
S3 W1 S2 105.88(12) . . ?
S3 W1 S1 106.29(12) . . ?
S2 W1 S1 113.15(10) . . ?
S3 W1 S4 113.36(11) . . ?
S2 W1 S4 105.72(12) . . ?
S1 W1 S4 112.39(11) . . ?
S3 W1 Ag2 56.43(8) . . ?
S2 W1 Ag2 115.06(7) . . ?
S1 W1 Ag2 131.62(8) . . ?
S4 W1 Ag2 57.18(7) . . ?
S3 W1 Ag1 120.63(8) . . ?
S2 W1 Ag1 56.28(7) . . ?
S1 W1 Ag1 56.88(7) . . ?
S4 W1 Ag1 125.82(8) . . ?
Ag2 W1 Ag1 170.80(3) . . ?
S3 W1 Ag3 124.70(10) . . ?
S2 W1 Ag3 129.41(8) . . ?
S1 W1 Ag3 56.63(8) . . ?
S4 W1 Ag3 55.85(8) . . ?
Ag2 W1 Ag3 94.10(3) . . ?
Ag1 W1 Ag3 94.32(3) . . ?
S6 W2 S7 106.34(12) . . ?
S6 W2 S8 106.08(12) . . ?
S7 W2 S8 111.72(10) . . ?
S6 W2 S5 112.92(11) . . ?
S7 W2 S5 106.99(11) . . ?
S8 W2 S5 112.69(10) . . ?
S6 W2 Ag2 57.90(9) . . ?
S7 W2 Ag2 128.47(8) . . ?
S8 W2 Ag2 119.74(7) . . ?
S5 W2 Ag2 55.62(7) . . ?
S6 W2 Ag1 134.61(9) . 1_455 ?
S7 W2 Ag1 57.77(8) . 1_455 ?
S8 W2 Ag1 56.51(7) . 1_455 ?
S5 W2 Ag1 112.43(7) . 1_455 ?
Ag2 W2 Ag1 166.62(3) . 1_455 ?
S6 W2 Ag3 122.28(10) . 4_456 ?
S7 W2 Ag3 131.38(9) . 4_456 ?
S8 W2 Ag3 56.69(8) . 4_456 ?
S5 W2 Ag3 56.25(8) . 4_456 ?
Ag2 W2 Ag3 82.69(3) . 4_456 ?
Ag1 W2 Ag3 85.18(3) 1_455 4_456 ?
W1 S1 Ag1 75.94(9) . . ?
W1 S1 Ag3 76.64(8) . . ?
Ag1 S1 Ag3 116.82(12) . . ?
W1 S2 Ag1 77.38(9) . . ?
W1 S3 Ag2 77.26(10) . . ?
W1 S4 Ag3 76.99(9) . . ?
W1 S4 Ag2 75.25(9) . . ?
Ag3 S4 Ag2 116.84(13) . . ?
W2 S5 Ag2 76.60(9) . . ?
W2 S5 Ag3 76.58(8) . 4_456 ?
Ag2 S5 Ag3 101.74(10) . 4_456 ?
W2 S6 Ag2 76.46(11) . . ?
W2 S7 Ag1 76.56(9) . 1_455 ?
W2 S8 Ag1 76.32(8) . 1_455 ?
W2 S8 Ag3 76.33(9) . 4_456 ?
Ag1 S8 Ag3 103.93(11) 1_455 4_456 ?
C1 N1 C5 109.2(8) . . ?
C1 N1 C13 108.6(8) . . ?
C5 N1 C13 111.7(8) . . ?
C1 N1 C9 112.2(8) . . ?
C5 N1 C9 107.7(8) . . ?
C13 N1 C9 107.5(8) . . ?
C2 C1 N1 117.4(9) . . ?
C2 C1 H1A 108.0 . . ?
N1 C1 H1A 108.0 . . ?
C2 C1 H1B 108.0 . . ?
N1 C1 H1B 108.0 . . ?
H1A C1 H1B 107.2 . . ?
C3 C2 C1 112.6(10) . . ?
C3 C2 H2A 109.1 . . ?
C1 C2 H2A 109.1 . . ?
C3 C2 H2B 109.1 . . ?
C1 C2 H2B 109.1 . . ?
H2A C2 H2B 107.8 . . ?
C4 C3 C2 115.6(10) . . ?
C4 C3 H3A 108.4 . . ?
C2 C3 H3A 108.4 . . ?
C4 C3 H3B 108.4 . . ?
C2 C3 H3B 108.4 . . ?
H3A C3 H3B 107.4 . . ?
C3 C4 H4A 109.5 . . ?
C3 C4 H4B 109.5 . . ?
H4A C4 H4B 109.5 . . ?
C3 C4 H4C 109.5 . . ?
H4A C4 H4C 109.5 . . ?
H4B C4 H4C 109.5 . . ?
N1 C5 C6 115.3(10) . . ?
N1 C5 H5A 108.4 . . ?
C6 C5 H5A 108.4 . . ?
N1 C5 H5B 108.4 . . ?
C6 C5 H5B 108.4 . . ?
H5A C5 H5B 107.5 . . ?
C7 C6 C5 114.1(12) . . ?
C7 C6 H6A 108.7 . . ?
C5 C6 H6A 108.7 . . ?
C7 C6 H6B 108.7 . . ?
C5 C6 H6B 108.7 . . ?
H6A C6 H6B 107.6 . . ?
C8 C7 C6 116.2(13) . . ?
C8 C7 H7A 108.2 . . ?
C6 C7 H7A 108.2 . . ?
C8 C7 H7B 108.2 . . ?
C6 C7 H7B 108.2 . . ?
H7A C7 H7B 107.4 . . ?
C7 C8 H8A 109.5 . . ?
C7 C8 H8B 109.5 . . ?
H8A C8 H8B 109.5 . . ?
C7 C8 H8C 109.5 . . ?
H8A C8 H8C 109.5 . . ?
H8B C8 H8C 109.5 . . ?
C10 C9 N1 119.6(9) . . ?
C10 C9 H9A 107.4 . . ?
N1 C9 H9A 107.4 . . ?
C10 C9 H9B 107.4 . . ?
N1 C9 H9B 107.4 . . ?
H9A C9 H9B 107.0 . . ?
C11' C10 C9 128(2) . . ?
C11' C10 C11 25(2) . . ?
C9 C10 C11 106.8(13) . . ?
C11' C10 H10A 89.5 . . ?
C9 C10 H10A 110.4 . . ?
C11 C10 H10A 110.4 . . ?
C11' C10 H10B 106.9 . . ?
C9 C10 H10B 110.4 . . ?
C11 C10 H10B 110.4 . . ?
H10A C10 H10B 108.6 . . ?
C12 C11 C10 111.3(19) . . ?
C12 C11 H11A 109.4 . . ?
C10 C11 H11A 109.4 . . ?
C12 C11 H11B 109.4 . . ?
C10 C11 H11B 109.4 . . ?
H11A C11 H11B 108.0 . . ?
C10 C11' C12' 119(4) . . ?
C10 C11' H11C 107.5 . . ?
C12' C11' H11C 107.5 . . ?
C10 C11' H11D 107.5 . . ?
C12' C11' H11D 107.5 . . ?
H11C C11' H11D 107.0 . . ?
C11' C12' H12D 109.5 . . ?
C11' C12' H12E 109.5 . . ?
H12D C12' H12E 109.5 . . ?
C11' C12' H12F 109.5 . . ?
H12D C12' H12F 109.5 . . ?
H12E C12' H12F 109.5 . . ?
N1 C13 C14 116.5(9) . . ?
N1 C13 H13A 108.2 . . ?
C14 C13 H13A 108.2 . . ?
N1 C13 H13B 108.2 . . ?
C14 C13 H13B 108.2 . . ?
H13A C13 H13B 107.3 . . ?
C15 C14 C13 113.3(10) . . ?
C15 C14 H14A 108.9 . . ?
C13 C14 H14A 108.9 . . ?
C15 C14 H14B 108.9 . . ?
C13 C14 H14B 108.9 . . ?
H14A C14 H14B 107.7 . . ?
C16 C15 C14 113.6(10) . . ?
C16 C15 H15A 108.8 . . ?
C14 C15 H15A 108.8 . . ?
C16 C15 H15B 108.8 . . ?
C14 C15 H15B 108.8 . . ?
H15A C15 H15B 107.7 . . ?
C15 C16 H16A 109.5 . . ?
C15 C16 H16B 109.5 . . ?
H16A C16 H16B 109.5 . . ?
C15 C16 H16C 109.5 . . ?
H16A C16 H16C 109.5 . . ?
H16B C16 H16C 109.5 . . ?

loop_
_geom_bond_atom_site_label_1
_geom_bond_atom_site_label_2
_geom_bond_distance
_geom_bond_site_symmetry_2
_geom_bond_publ_flag
Ag1 S2 2.507(3) . ?
Ag1 S1 2.539(3) . ?
Ag1 S8 2.540(3) 1_655 ?
Ag1 S7 2.574(3) 1_655 ?
Ag1 W1 2.9411(9) . ?
Ag1 W2 2.9595(9) 1_655 ?
Ag2 S5 2.495(3) . ?
Ag2 S3 2.503(3) . ?
Ag2 S4 2.546(3) . ?
Ag2 S6 2.562(3) . ?
Ag2 W1 2.9300(9) . ?
Ag2 W2 2.9404(9) . ?
Ag3 S4 2.524(3) . ?
Ag3 S5 2.538(3) 4_556 ?
Ag3 S1 2.551(3) . ?
Ag3 S8 2.554(3) 4_556 ?
Ag3 W2 2.9692(9) 4_556 ?
Ag3 W1 2.9716(9) . ?
W1 S3 2.172(3) . ?
W1 S2 2.181(3) . ?
W1 S1 2.224(3) . ?
W1 S4 2.236(3) . ?
W2 S6 2.163(3) . ?
W2 S7 2.177(3) . ?
W2 S8 2.234(3) . ?
W2 S5 2.238(3) . ?
W2 Ag1 2.9595(9) 1_455 ?
W2 Ag3 2.9692(9) 4_456 ?
S5 Ag3 2.538(3) 4_456 ?
S7 Ag1 2.574(3) 1_455 ?
S8 Ag1 2.540(3) 1_455 ?
S8 Ag3 2.554(3) 4_456 ?
N1 C1 1.504(13) . ?
N1 C5 1.507(13) . ?
N1 C13 1.516(15) . ?
N1 C9 1.525(14) . ?
C1 C2 1.496(14) . ?
C1 H1A 0.9700 . ?
C1 H1B 0.9700 . ?
C2 C3 1.481(16) . ?
C2 H2A 0.9700 . ?
C2 H2B 0.9700 . ?
C3 C4 1.474(14) . ?
C3 H3A 0.9700 . ?
C3 H3B 0.9700 . ?
C4 H4A 0.9600 . ?
C4 H4B 0.9600 . ?
C4 H4C 0.9600 . ?
C5 C6 1.513(17) . ?
C5 H5A 0.9700 . ?
C5 H5B 0.9700 . ?
C6 C7 1.484(17) . ?
C6 H6A 0.9700 . ?
C6 H6B 0.9700 . ?
C7 C8 1.479(19) . ?
C7 H7A 0.9700 . ?
C7 H7B 0.9700 . ?
C8 H8A 0.9600 . ?
C8 H8B 0.9600 . ?
C8 H8C 0.9600 . ?
C9 C10 1.468(12) . ?
C9 H9A 0.9700 . ?
C9 H9B 0.9700 . ?
C10 C11' 1.37(5) . ?
C10 C11 1.52(3) . ?
C10 H10A 0.9700 . ?
C10 H10B 0.9700 . ?
C11 C12 1.41(3) . ?
C11 H11A 0.9700 . ?
C11 H11B 0.9700 . ?
C12 H12A 0.9600 . ?
C12 H12B 0.9600 . ?
C12 H12C 0.9600 . ?
C11' C12' 1.49(6) . ?
C11' H11C 0.9700 . ?
C11' H11D 0.9700 . ?
C12' H12D 0.9600 . ?
C12' H12E 0.9600 . ?
C12' H12F 0.9600 . ?
C13 C14 1.550(15) . ?
C13 H13A 0.9700 . ?
C13 H13B 0.9700 . ?
C14 C15 1.481(12) . ?
C14 H14A 0.9700 . ?
C14 H14B 0.9700 . ?
C15 C16 1.464(16) . ?
C15 H15A 0.9700 . ?
C15 H15B 0.9700 . ?
C16 H16A 0.9600 . ?
C16 H16B 0.9600 . ?
C16 H16C 0.9600 . ?
